data_7054928
loop_
_publ_author_name
'Marin, Luminita'
'van der Lee, Arie'
'Shova, Sergiu'
'Arvinte, Adina'
'Barboiu, Mihail'

_publ_section_title
;
 Molecular amorphous glasses toward large azomethine crystals with
 aggregation-induced emission
;
_journal_issue 8
_journal_name_full 'New J. Chem.'
_journal_page_first 6404
_journal_paper_doi 10.1039/C5NJ01052G
_journal_volume 39
_journal_year 2015
_chemical_formula_moiety 'C27 H23 N'
_chemical_formula_sum 'C27 H23 N'
_chemical_formula_weight 361.46
_space_group_IT_number 14
_symmetry_cell_setting monoclinic
_symmetry_space_group_name_Hall '-P 2ybc'
_symmetry_space_group_name_H-M 'P 1 21/c 1'
_atom_sites_solution_hydrogens difmap
_atom_sites_solution_primary iterative
_audit_update_record
;
2015-06-05 deposited with the CCDC.
2015-06-10 downloaded from the CCDC.
;
_cell_angle_alpha 90
_cell_angle_beta 90.938(14)
_cell_angle_gamma 90
_cell_formula_units_Z 4
_cell_length_a 20.210(4)
_cell_length_b 4.7596(11)
_cell_length_c 20.150(3)
_cell_measurement_reflns_used 550
_cell_measurement_temperature 293
_cell_measurement_theta_max 69.9410
_cell_measurement_theta_min 4.3330
_cell_volume 1938.0(7)
_computing_cell_refinement
;
CrysAlisPro, Agilent Technologies,
Version 1.171.36.32 (release 02-08-2013 CrysAlis171 .NET)
(compiled Aug  2 2013,16:46:58)
;
_computing_data_collection
;
CrysAlisPro, Agilent Technologies,
Version 1.171.36.32 (release 02-08-2013 CrysAlis171 .NET)
(compiled Aug  2 2013,16:46:58)
;
_computing_data_reduction
;
CrysAlisPro, Agilent Technologies,
Version 1.171.36.32 (release 02-08-2013 CrysAlis171 .NET)
(compiled Aug  2 2013,16:46:58)
;
_computing_molecular_graphics 'CAMERON (Watkin et al., 1996)'
_computing_publication_material 'CRYSTALS (Betteridge et al., 2003)'
_computing_structure_refinement 'CRYSTALS (Betteridge et al., 2003)'
_computing_structure_solution 'Superflip (Palatinus & Chapuis, 2007)'
_diffrn_ambient_temperature 293
_diffrn_detector_area_resol_mean 8.0851
_diffrn_measured_fraction_theta_full 0.905
_diffrn_measured_fraction_theta_max 0.696
_diffrn_measurement_details
;
  1 omega  -19.00    7.00   1.0000   30.0000
omega____ theta____ kappa____ phi______ frames
    -        0.0000   57.0000  -90.0000 26

  2 omega  -22.00    5.00   1.0000   30.0000
omega____ theta____ kappa____ phi______ frames
    -        0.0000   37.0000   90.0000 27

  3 omega   26.00   68.00   1.0000   30.0000
omega____ theta____ kappa____ phi______ frames
    -        0.0000   57.0000  -90.0000 42

  4 omega   24.00  120.00   1.0000  157.9500
omega____ theta____ kappa____ phi______ frames
    -       54.0000   77.0000    0.0000 96

  5 omega   72.00  110.00   1.0000  157.9500
omega____ theta____ kappa____ phi______ frames
    -       54.0000   57.0000  -90.0000 38

  6 omega  -11.00   20.00   1.0000  157.9500
omega____ theta____ kappa____ phi______ frames
    -       54.0000  -77.0000 -120.0000 31

  7 omega   26.00   61.00   1.0000  157.9500
omega____ theta____ kappa____ phi______ frames
    -       54.0000 -125.0000  -30.0000 35

  8 omega   46.00   96.00   1.0000  157.9500
omega____ theta____ kappa____ phi______ frames
    -      108.0000  -50.0000  -90.0000 50

  9 omega   42.00   92.00   1.0000  157.9500
omega____ theta____ kappa____ phi______ frames
    -      108.0000  -25.0000  -90.0000 50

 10 omega  102.00  174.00   1.0000  157.9500
omega____ theta____ kappa____ phi______ frames
    -      108.0000  111.0000  150.0000 72

 11 omega  109.00  167.00   1.0000  157.9500
omega____ theta____ kappa____ phi______ frames
    -      108.0000  111.0000   30.0000 58

 12 omega   50.00   75.00   1.0000  157.9500
omega____ theta____ kappa____ phi______ frames
    -      108.0000  -25.0000 -150.0000 25

;
_diffrn_measurement_device Area
_diffrn_measurement_device_type 'SuperNova, Dual, Cu at zero, Eos'
_diffrn_measurement_method '\w scans'
_diffrn_orient_matrix_UB_11 0.0575866000
_diffrn_orient_matrix_UB_12 -0.1372573000
_diffrn_orient_matrix_UB_13 0.0391234000
_diffrn_orient_matrix_UB_21 0.0284821000
_diffrn_orient_matrix_UB_22 0.2931581000
_diffrn_orient_matrix_UB_23 0.0158117000
_diffrn_orient_matrix_UB_31 -0.0410377000
_diffrn_orient_matrix_UB_32 0.0119015000
_diffrn_orient_matrix_UB_33 0.0637022000
_diffrn_radiation_monochromator mirror
_diffrn_radiation_source 'SuperNova (Cu) X-ray Source'
_diffrn_radiation_type 'Cu K\a'
_diffrn_radiation_wavelength 1.54184
_diffrn_reflns_av_R_equivalents 0.032
_diffrn_reflns_av_unetI/netI 0.0710
_diffrn_reflns_limit_h_max 22
_diffrn_reflns_limit_h_min -20
_diffrn_reflns_limit_k_max 4
_diffrn_reflns_limit_k_min -5
_diffrn_reflns_limit_l_max 24
_diffrn_reflns_limit_l_min -17
_diffrn_reflns_number 3825
_diffrn_reflns_theta_full 25.100
_diffrn_reflns_theta_max 70.841
_diffrn_reflns_theta_min 4.376
_exptl_absorpt_coefficient_mu 0.540
_exptl_absorpt_correction_T_max 1.00000
_exptl_absorpt_correction_T_min 0.01413
_exptl_absorpt_correction_type multi-scan
_exptl_absorpt_process_details
;
CrysAlisPro, Agilent Technologies,
Version 1.171.36.32 (release 02-08-2013 CrysAlis171 .NET)
(compiled Aug  2 2013,16:46:58)
Empirical absorption correction using spherical harmonics,
 implemented in SCALE3 ABSPACK scaling algorithm.
;
_exptl_crystal_colour colourless
_exptl_crystal_density_diffrn 1.239
_exptl_crystal_density_method 'not measured'
_exptl_crystal_description prism
_exptl_crystal_F_000 767.995
_exptl_crystal_size_max 0.120
_exptl_crystal_size_mid 0.050
_exptl_crystal_size_min 0.020
_refine_diff_density_max 0.36
_refine_diff_density_min -0.36
_refine_ls_extinction_method None
_refine_ls_goodness_of_fit_ref 1.0365
_refine_ls_hydrogen_treatment constr
_refine_ls_matrix_type full
_refine_ls_number_parameters 253
_refine_ls_number_reflns 1306
_refine_ls_number_restraints 0
_refine_ls_R_factor_all 0.1535
_refine_ls_R_factor_gt 0.0918
_refine_ls_shift/su_max 0.0001689
_refine_ls_shift/su_mean 0.0000319
_refine_ls_structure_factor_coef F
_refine_ls_weighting_details
;
 Method, part 1, Chebychev polynomial, (Watkin, 1994, Prince, 1982) 
 [weight] = 1.0/[A~0~*T~0~(x)+A~1~*T~1~(x) ... +A~n-1~]*T~n-1~(x)] 
 where A~i~ are the Chebychev coefficients listed below and x= Fcalc/Fmax 
 Method = Robust Weighting (Prince, 1982) 
 W = [weight] * [1-(deltaF/6*sigmaF)^2^]^2^ 
 A~i~ are: 
 23.2 13.5 18.4 7.31 -0.308 
;
_refine_ls_weighting_scheme calc
_refine_ls_wR_factor_all 0.1505
_refine_ls_wR_factor_gt 0.0952
_refine_ls_wR_factor_ref 0.0952
_reflns_limit_h_max 22
_reflns_limit_h_min -20
_reflns_limit_k_max 5
_reflns_limit_k_min 0
_reflns_limit_l_max 24
_reflns_limit_l_min 0
_reflns_number_gt 1306
_reflns_number_total 2599
_reflns_threshold_expression I>2.0\s(I)
_oxford_diffrn_Wilson_B_factor 0.00
_oxford_diffrn_Wilson_scale 0.00
_oxford_refine_ls_r_factor_ref 0.0918
_oxford_refine_ls_scale 5.24(3)
_oxford_reflns_number_all 2599
_oxford_reflns_threshold_expression_ref I>2.0\s(I)
_cod_data_source_file c5nj01052g1.cif
_cod_data_source_block 10
_cod_depositor_comments 'Adding full bibliography for 7054919--7054928.cif.'
_cod_original_cell_volume 1938.0(3)
_cod_original_sg_symbol_H-M 'P 21/c '
_cod_database_code 7054928
_cell_oxdiff_length_a 20.211(3)
_cell_oxdiff_length_b 4.7560(9)
_cell_oxdiff_length_c 20.164(4)
_cell_oxdiff_angle_alpha 90.056(16)
_cell_oxdiff_angle_beta 90.877(15)
_cell_oxdiff_angle_gamma 89.900(13)
_cell_oxdiff_volume 1938.0(6)
_montpellier_reflns_maxres 0.96
_montpellier_reflns_completeness_maxres 75.89
_montpellier_reflns_redundancy_maxres 1.54

loop_
_symmetry_equiv_pos_as_xyz
x,y,z
-x,-y,-z
x,-y+1/2,z+1/2
-x,y+1/2,-z+1/2

loop_
_atom_site_label
_atom_site_type_symbol
_atom_site_fract_x
_atom_site_fract_y
_atom_site_fract_z
_atom_site_U_iso_or_equiv
_atom_site_occupancy
_atom_site_adp_type
_atom_site_refinement_flags_posn
N1 N 0.7492(3) -0.1604(11) 0.5357(3) 0.0726 1.0000 Uani .
C2 C 0.7430(3) -0.0586(13) 0.4801(3) 0.0674 1.0000 Uani .
C3 C 0.6922(3) 0.1604(11) 0.4631(3) 0.0490 1.0000 Uani .
C4 C 0.6882(3) 0.2672(11) 0.3984(2) 0.0435 1.0000 Uani .
C5 C 0.6399(3) 0.4728(11) 0.3821(2) 0.0437 1.0000 Uani .
C6 C 0.5956(3) 0.5697(12) 0.4317(3) 0.0503 1.0000 Uani .
C7 C 0.5480(3) 0.7816(12) 0.4135(3) 0.0591 1.0000 Uani .
C8 C 0.5440(3) 0.8789(14) 0.3512(3) 0.0645 1.0000 Uani .
C9 C 0.5867(3) 0.7897(13) 0.3013(3) 0.0568 1.0000 Uani .
C10 C 0.6344(3) 0.5845(12) 0.3169(3) 0.0470 1.0000 Uani .
C11 C 0.6773(3) 0.4931(12) 0.2673(3) 0.0516 1.0000 Uani .
C12 C 0.6710(3) 0.6020(14) 0.2027(3) 0.0684 1.0000 Uani .
C13 C 0.6241(4) 0.8039(15) 0.1883(3) 0.0812 1.0000 Uani .
C14 C 0.5827(3) 0.8961(15) 0.2363(4) 0.0710 1.0000 Uani .
H141 H 0.5515 1.0347 0.2264 0.0831 1.0000 Uiso R
H131 H 0.6206 0.8750 0.1452 0.0971 1.0000 Uiso R
H121 H 0.6991 0.5366 0.1702 0.0817 1.0000 Uiso R
C15 C 0.7259(3) 0.2889(13) 0.2838(3) 0.0628 1.0000 Uani .
C16 C 0.7312(3) 0.1821(12) 0.3460(3) 0.0570 1.0000 Uani .
H161 H 0.7639 0.0478 0.3555 0.0673 1.0000 Uiso R
H151 H 0.7549 0.2299 0.2512 0.0728 1.0000 Uiso R
H81 H 0.5120 1.0102 0.3405 0.0743 1.0000 Uiso R
H71 H 0.5192 0.8510 0.4462 0.0699 1.0000 Uiso R
C17 C 0.6020(3) 0.4544(12) 0.4952(3) 0.0566 1.0000 Uani .
C18 C 0.6484(3) 0.2524(13) 0.5097(3) 0.0588 1.0000 Uani .
H181 H 0.6500 0.1733 0.5529 0.0700 1.0000 Uiso R
H171 H 0.5749 0.5177 0.5283 0.0654 1.0000 Uiso R
H21 H 0.7715 -0.1233 0.4475 0.0831 1.0000 Uiso R
C19 C 0.8019(3) -0.3631(13) 0.5484(3) 0.0604 1.0000 Uani .
C20 C 0.8026(4) -0.4938(14) 0.6072(3) 0.0795 1.0000 Uani .
C21 C 0.8517(4) -0.6804(15) 0.6230(3) 0.0777 1.0000 Uani .
C22 C 0.9030(3) -0.7374(12) 0.5821(3) 0.0579 1.0000 Uani .
C23 C 0.9015(3) -0.6089(16) 0.5218(3) 0.0821 1.0000 Uani .
C24 C 0.8514(4) -0.4223(17) 0.5039(4) 0.0924 1.0000 Uani .
H241 H 0.8516 -0.3358 0.4620 0.1123 1.0000 Uiso R
H231 H 0.9357 -0.6437 0.4917 0.0956 1.0000 Uiso R
C25 C 0.9593(3) -0.9244(14) 0.6039(3) 0.0754 1.0000 Uani .
C26 C 1.0114(3) -0.7557(15) 0.6457(3) 0.0763 1.0000 Uani .
C27 C 1.0686(3) -0.9224(17) 0.6699(3) 0.0884 1.0000 Uani .
C28 C 1.1163(4) -0.7469(17) 0.7101(4) 0.1049 1.0000 Uani .
H282 H 1.1525 -0.8575 0.7257 0.1540 1.0000 Uiso R
H283 H 1.0951 -0.6644 0.7472 0.1539 1.0000 Uiso R
H281 H 1.1324 -0.5967 0.6831 0.1540 1.0000 Uiso R
H271 H 1.0515 -1.0729 0.6979 0.1043 1.0000 Uiso R
H272 H 1.0910 -1.0049 0.6321 0.1041 1.0000 Uiso R
H261 H 0.9889 -0.6817 0.6837 0.0923 1.0000 Uiso R
H262 H 1.0282 -0.6020 0.6195 0.0924 1.0000 Uiso R
H251 H 0.9425 -1.0820 0.6300 0.0920 1.0000 Uiso R
H252 H 0.9804 -1.0012 0.5646 0.0923 1.0000 Uiso R
H211 H 0.8502 -0.7748 0.6643 0.0933 1.0000 Uiso R
H201 H 0.7688 -0.4567 0.6385 0.0951 1.0000 Uiso R

loop_
_atom_site_aniso_label
_atom_site_aniso_U_11
_atom_site_aniso_U_22
_atom_site_aniso_U_33
_atom_site_aniso_U_23
_atom_site_aniso_U_13
_atom_site_aniso_U_12
N1 0.084(4) 0.066(4) 0.067(3) 0.000(3) -0.004(3) 0.007(3)
C2 0.085(5) 0.062(4) 0.055(4) 0.010(3) -0.013(3) -0.002(4)
C3 0.054(4) 0.045(4) 0.048(3) 0.006(2) -0.007(3) -0.002(3)
C4 0.049(3) 0.032(3) 0.050(3) 0.004(3) 0.001(3) -0.004(3)
C5 0.048(3) 0.042(4) 0.041(3) -0.003(2) -0.004(3) -0.009(3)
C6 0.057(4) 0.038(3) 0.055(3) -0.010(3) -0.001(3) -0.006(3)
C7 0.051(4) 0.045(4) 0.081(4) -0.009(3) 0.004(3) 0.002(3)
C8 0.053(4) 0.052(4) 0.087(5) 0.004(3) -0.016(4) 0.001(3)
C9 0.056(4) 0.052(4) 0.062(4) 0.010(3) -0.009(3) -0.008(3)
C10 0.044(3) 0.040(4) 0.056(3) 0.002(3) -0.007(3) -0.007(3)
C11 0.058(4) 0.047(4) 0.050(3) 0.008(3) -0.002(3) -0.007(3)
C12 0.093(5) 0.067(5) 0.044(3) 0.003(3) 0.001(3) -0.025(4)
C13 0.104(6) 0.075(6) 0.064(4) 0.022(4) -0.022(4) -0.024(5)
C14 0.067(5) 0.060(5) 0.085(5) 0.027(4) -0.022(4) -0.011(4)
C15 0.072(4) 0.059(4) 0.058(3) -0.008(3) 0.013(3) -0.010(4)
C16 0.046(3) 0.053(4) 0.072(4) 0.005(3) 0.006(3) 0.009(3)
C17 0.061(4) 0.052(4) 0.057(3) -0.015(3) 0.007(3) -0.005(3)
C18 0.074(4) 0.053(4) 0.049(3) 0.009(3) -0.004(3) -0.005(3)
C19 0.052(4) 0.055(4) 0.074(4) 0.002(3) 0.002(3) 0.009(3)
C20 0.092(5) 0.072(5) 0.075(4) 0.011(4) 0.005(4) 0.017(4)
C21 0.085(5) 0.080(5) 0.068(4) 0.020(3) 0.009(4) 0.018(4)
C22 0.065(4) 0.035(3) 0.073(4) 0.000(3) -0.001(3) 0.006(3)
C23 0.083(5) 0.096(6) 0.069(4) 0.014(4) 0.019(4) 0.025(4)
C24 0.101(6) 0.101(6) 0.075(5) 0.033(4) 0.001(5) 0.020(5)
C25 0.085(5) 0.062(4) 0.078(4) 0.004(4) -0.003(4) 0.020(4)
C26 0.078(4) 0.077(5) 0.075(4) -0.002(4) 0.001(4) 0.018(4)
C27 0.095(5) 0.095(6) 0.075(4) 0.010(4) 0.005(4) 0.017(5)
C28 0.091(5) 0.113(6) 0.110(6) -0.025(5) -0.015(5) 0.023(5)

loop_
_atom_type_symbol
_atom_type_scat_dispersion_real
_atom_type_scat_dispersion_imag
_atom_type_scat_Cromer_Mann_a1
_atom_type_scat_Cromer_Mann_b1
_atom_type_scat_Cromer_Mann_a2
_atom_type_scat_Cromer_Mann_b2
_atom_type_scat_Cromer_Mann_a3
_atom_type_scat_Cromer_Mann_b3
_atom_type_scat_Cromer_Mann_a4
_atom_type_scat_Cromer_Mann_b4
_atom_type_scat_Cromer_Mann_c
_atom_type_scat_source
C 0.0181 0.0091 2.3100 20.8439 1.0200 10.2075 1.5886 0.5687 0.8650 51.6512 0.2156 'International Tables Vol C 4.2.6.8 and 6.1.1.4'
H 0.0000 0.0000 0.4930 10.5109 0.3229 26.1257 0.1402 3.1424 0.0408 57.7998 0.0030 'International Tables Vol C 4.2.6.8 and 6.1.1.4'
N 0.0311 0.0180 12.2126 0.0057 3.1322 9.8933 2.0125 28.9975 1.1663 0.5826 -11.5290 'International Tables Vol C 4.2.6.8 and 6.1.1.4'

loop_
_montpellier_diffrn_reflns_class_number
_montpellier_diffrn_reflns_class_d_res_high
_montpellier_diffrn_reflns_class_d_res_low
_montpellier_diffrn_reflns_class_redundancy
_montpellier_diffrn_reflns_class_av_i/ui
_diffrn_reflns_class_av_R_eq
_montpellier_diffrn_reflns_class_completeness_shell
_montpellier_diffrn_reflns_class_cumul_completeness
0 100.0 2.03 1.9 19.86 0.015 88.5 88.54
1 2.03 1.55 1.3 9.67 0.029 83.1 85.76
2 1.55 1.35 1.1 3.62 0.095 83.1 84.87
3 1.35 1.21 1.7 4.75 0.098 80.6 83.75
4 1.21 1.12 1.8 4.46 0.123 85.6 84.12
5 1.12 1.03 1.6 3.33 0.129 61.9 79.37
6 1.03 0.96 1.4 2.67 0.128 60.1 75.89
7 0.96 0.91 1.3 1.51 0.422 60.2 73.50
8 0.91 0.86 1.3 1.32 0.486 57.2 71.24
9 0.86 0.82 1.1 1.34 0.401 49.0 68.07

loop_
_geom_angle_atom_site_label_1
_geom_angle_atom_site_label_2
_geom_angle_atom_site_label_3
_geom_angle
_geom_angle_publ_flag
C2 N1 C19 119.1(7) yes
N1 C2 C3 122.9(7) yes
N1 C2 H21 117.3 no
C3 C2 H21 119.8 no
C2 C3 C4 119.6(6) yes
C2 C3 C18 120.8(5) yes
C4 C3 C18 119.6(5) yes
C3 C4 C5 119.6(5) yes
C3 C4 C16 123.8(5) yes
C5 C4 C16 116.6(5) yes
C4 C5 C6 120.0(5) yes
C4 C5 C10 121.0(5) yes
C6 C5 C10 119.1(5) yes
C5 C6 C7 118.3(5) yes
C5 C6 C17 117.6(5) yes
C7 C6 C17 124.1(6) yes
C6 C7 C8 120.7(6) yes
C6 C7 H71 119.0 no
C8 C7 H71 120.3 no
C7 C8 C9 122.6(6) yes
C7 C8 H81 118.9 no
C9 C8 H81 118.5 no
C8 C9 C10 118.6(6) yes
C8 C9 C14 122.1(7) yes
C10 C9 C14 119.3(7) yes
C5 C10 C9 120.7(6) yes
C5 C10 C11 120.3(5) yes
C9 C10 C11 119.1(5) yes
C10 C11 C12 119.9(6) yes
C10 C11 C15 118.6(5) yes
C12 C11 C15 121.5(6) yes
C11 C12 C13 120.2(7) yes
C11 C12 H121 118.8 no
C13 C12 H121 120.9 no
C12 C13 C14 120.4(6) yes
C12 C13 H131 119.3 no
C14 C13 H131 120.3 no
C9 C14 C13 121.2(7) yes
C9 C14 H141 118.9 no
C13 C14 H141 119.9 no
C11 C15 C16 121.2(6) yes
C11 C15 H151 118.8 no
C16 C15 H151 119.9 no
C4 C16 C15 122.3(6) yes
C4 C16 H161 118.3 no
C15 C16 H161 119.4 no
C6 C17 C18 121.6(6) yes
C6 C17 H171 119.2 no
C18 C17 H171 119.2 no
C3 C18 C17 121.6(5) yes
C3 C18 H181 119.2 no
C17 C18 H181 119.2 no
N1 C19 C20 117.4(7) yes
N1 C19 C24 123.7(6) yes
C20 C19 C24 118.9(6) yes
C19 C20 C21 120.3(7) yes
C19 C20 H201 120.2 no
C21 C20 H201 119.5 no
C20 C21 C22 123.2(6) yes
C20 C21 H211 118.6 no
C22 C21 H211 118.2 no
C21 C22 C23 116.4(6) yes
C21 C22 C25 121.5(6) yes
C23 C22 C25 122.1(6) yes
C22 C23 C24 121.6(7) yes
C22 C23 H231 119.4 no
C24 C23 H231 119.0 no
C23 C24 C19 119.5(6) yes
C23 C24 H241 120.0 no
C19 C24 H241 120.5 no
C22 C25 C26 110.7(5) yes
C22 C25 H251 110.0 no
C26 C25 H251 109.8 no
C22 C25 H252 108.9 no
C26 C25 H252 109.3 no
H251 C25 H252 108.0 no
C25 C26 C27 114.8(6) yes
C25 C26 H261 107.1 no
C27 C26 H261 108.2 no
C25 C26 H262 109.4 no
C27 C26 H262 107.9 no
H261 C26 H262 109.4 no
C26 C27 C28 111.7(6) yes
C26 C27 H271 107.6 no
C28 C27 H271 109.0 no
C26 C27 H272 109.3 no
C28 C27 H272 110.0 no
H271 C27 H272 109.2 no
C27 C28 H282 110.8 no
C27 C28 H283 111.1 no
H282 C28 H283 108.6 no
C27 C28 H281 109.3 no
H282 C28 H281 109.6 no
H283 C28 H281 107.4 no

loop_
_geom_bond_atom_site_label_1
_geom_bond_atom_site_label_2
_geom_bond_distance
_geom_bond_publ_flag
N1 C2 1.225(7) yes
N1 C19 1.458(8) yes
C2 C3 1.499(8) yes
C2 H21 0.932 no
C3 C4 1.401(7) yes
C3 C18 1.373(8) yes
C4 C5 1.417(7) yes
C4 C16 1.436(7) yes
C5 C6 1.428(7) yes
C5 C10 1.420(7) yes
C6 C7 1.437(8) yes
C6 C17 1.397(8) yes
C7 C8 1.340(8) yes
C7 H71 0.945 no
C8 C9 1.401(9) yes
C8 H81 0.922 no
C9 C10 1.404(8) yes
C9 C14 1.406(8) yes
C10 C11 1.403(8) yes
C11 C12 1.406(7) yes
C11 C15 1.418(8) yes
C12 C13 1.376(9) yes
C12 H121 0.928 no
C13 C14 1.362(9) yes
C13 H131 0.934 no
C14 H141 0.931 no
C15 C16 1.353(8) yes
C15 H151 0.932 no
C16 H161 0.937 no
C17 C18 1.371(7) yes
C17 H171 0.920 no
C18 H181 0.947 no
C19 C20 1.338(9) yes
C19 C24 1.384(9) yes
C20 C21 1.366(8) yes
C20 H201 0.953 no
C21 C22 1.361(8) yes
C21 H211 0.948 no
C22 C23 1.361(8) yes
C22 C25 1.505(8) yes
C23 C24 1.391(8) yes
C23 H231 0.940 no
C24 H241 0.939 no
C25 C26 1.561(8) yes
C25 H251 0.981 no
C25 H252 0.975 no
C26 C27 1.477(8) yes
C26 H261 0.964 no
C26 H262 0.968 no
C27 C28 1.502(9) yes
C27 H271 0.978 no
C27 H272 0.974 no
C28 H282 0.951 no
C28 H283 0.953 no
C28 H281 0.958 no
